data_7712508
loop_
_publ_author_name
'Hsieh, Chang-Chih'
'Liao, Po-Kuang'
'Chen, Chia-Wei'
'Chiang, Ming-Hsi'
'Horng, Yih-Chern'

_publ_section_title
;
 The effect of anions in the synthesis and structure of pyrazolylamidino
 copper(II) complexes
;
_journal_name_full 'Dalton Transactions'
_journal_paper_doi 10.1039/D3DT00103B
_journal_year 2023
_chemical_formula_sum 'C10 H14 B2 Cu F8 N6'
_chemical_formula_weight 455.43
_space_group_crystal_system monoclinic
_space_group_IT_number 15
_space_group_name_Hall '-C 2yc'
_space_group_name_H-M_alt 'C 1 2/c 1'
_atom_sites_solution_hydrogens geom
_audit_creation_method SHELXL-2014
_audit_update_record
;
2022-11-28 deposited with the CCDC.	2023-03-03 downloaded from the CCDC.
;
_cell_angle_alpha 90
_cell_angle_beta 92.341(3)
_cell_angle_gamma 90
_cell_formula_units_Z 4
_cell_length_a 15.5827(7)
_cell_length_b 5.9982(3)
_cell_length_c 18.2326(8)
_cell_measurement_reflns_used 3143
_cell_measurement_temperature 150(2)
_cell_measurement_theta_max 27.38
_cell_measurement_theta_min 2.62
_cell_volume 1702.75(14)
_computing_cell_refinement 'Bruker SAINT'
_computing_data_collection 'Bruker APEX2'
_computing_data_reduction 'Bruker SAINT'
_computing_molecular_graphics 'Bruker SHELXTL'
_computing_publication_material 'Bruker SHELXTL'
_computing_structure_refinement 'SHELXL-2014 (Sheldrick 2014)'
_computing_structure_solution 'SHELXS-97 (Sheldrick 2008)'
_diffrn_ambient_temperature 150(2)
_diffrn_measured_fraction_theta_full 1.000
_diffrn_measured_fraction_theta_max 0.997
_diffrn_measurement_device_type 'Bruker APEX-II CCD'
_diffrn_measurement_method \w
_diffrn_radiation_type MoK\a
_diffrn_radiation_wavelength 0.71073
_diffrn_reflns_av_R_equivalents 0.0368
_diffrn_reflns_av_unetI/netI 0.0301
_diffrn_reflns_Laue_measured_fraction_full 1.000
_diffrn_reflns_Laue_measured_fraction_max 0.997
_diffrn_reflns_limit_h_max 20
_diffrn_reflns_limit_h_min -20
_diffrn_reflns_limit_k_max 8
_diffrn_reflns_limit_k_min -8
_diffrn_reflns_limit_l_max 24
_diffrn_reflns_limit_l_min -24
_diffrn_reflns_number 10949
_diffrn_reflns_point_group_measured_fraction_full 1.000
_diffrn_reflns_point_group_measured_fraction_max 0.997
_diffrn_reflns_theta_full 25.242
_diffrn_reflns_theta_max 28.728
_diffrn_reflns_theta_min 2.236
_exptl_absorpt_coefficient_mu 1.373
_exptl_absorpt_correction_T_max 0.973
_exptl_absorpt_correction_T_min 0.683
_exptl_absorpt_correction_type multi-scan
_exptl_crystal_colour blue-purple
_exptl_crystal_density_diffrn 1.777
_exptl_crystal_description block
_exptl_crystal_F_000 908
_exptl_crystal_size_max 0.300
_exptl_crystal_size_mid 0.040
_exptl_crystal_size_min 0.020
_refine_diff_density_max 0.568
_refine_diff_density_min -0.390
_refine_diff_density_rms 0.069
_refine_ls_extinction_method none
_refine_ls_goodness_of_fit_ref 0.869
_refine_ls_hydrogen_treatment constr
_refine_ls_matrix_type full
_refine_ls_number_parameters 125
_refine_ls_number_reflns 2201
_refine_ls_number_restraints 0
_refine_ls_restrained_S_all 0.869
_refine_ls_R_factor_all 0.0457
_refine_ls_R_factor_gt 0.0344
_refine_ls_shift/su_max 0.001
_refine_ls_shift/su_mean 0.000
_refine_ls_structure_factor_coef Fsqd
_refine_ls_weighting_details 'w=1/[\s^2^(Fo^2^)+(0.0556P)^2^+4.2456P] where P=(Fo^2^+2Fc^2^)/3'
_refine_ls_weighting_scheme calc
_refine_ls_wR_factor_gt 0.0862
_refine_ls_wR_factor_ref 0.0941
_reflns_Friedel_coverage 0.000
_reflns_number_gt 1792
_reflns_number_total 2201
_reflns_threshold_expression 'I > 2\s(I)'
_cod_data_source_file d3dt00103b2.cif
_cod_data_source_block Cpd7
_cod_original_sg_symbol_H-M 'C 2/c'
_cod_database_code 7712508
_shelx_space_group_comment
;
The symmetry employed for this shelxl refinement is uniquely defined
by the following loop, which should always be used as a source of
symmetry information in preference to the above space-group names.
They are only intended as comments.
;
_shelxl_version_number 2014-3

loop_
_space_group_symop_operation_xyz
'x, y, z'
'-x, y, -z+1/2'
'x+1/2, y+1/2, z'
'-x+1/2, y+1/2, -z+1/2'
'-x, -y, -z'
'x, -y, z-1/2'
'-x+1/2, -y+1/2, -z'
'x+1/2, -y+1/2, z-1/2'

loop_
_atom_site_label
_atom_site_type_symbol
_atom_site_fract_x
_atom_site_fract_y
_atom_site_fract_z
_atom_site_U_iso_or_equiv
_atom_site_adp_type
_atom_site_occupancy
_atom_site_site_symmetry_order
_atom_site_calc_flag
_atom_site_refinement_flags_posn
_atom_site_refinement_flags_adp
_atom_site_refinement_flags_occupancy
_atom_site_disorder_assembly
_atom_site_disorder_group
F3 F 1.18372(10) 0.7795(3) 0.68768(8) 0.0496(4) Uani 1 1 d . . . . .
N3 N 0.98111(12) 1.1859(3) 0.58702(10) 0.0252(4) Uani 1 1 d . . . . .
H3 H 1.0112 1.3076 0.5961 0.030 Uiso 1 1 calc R U . . .
C4 C 0.92338(13) 1.1213(4) 0.62935(11) 0.0233(4) Uani 1 1 d . . . . .
Cu1 Cu 1.0000 1.0000 0.5000 0.02190(12) Uani 1 2 d S . P . .
N1 N 0.90437(11) 0.8341(3) 0.54204(9) 0.0229(4) Uani 1 1 d . . . . .
N2 N 0.87860(11) 0.9328(3) 0.60499(9) 0.0222(4) Uani 1 1 d . . . . .
C3 C 0.81386(14) 0.8145(4) 0.63433(12) 0.0311(5) Uani 1 1 d . . . . .
H3A H 0.7858 0.8490 0.6782 0.037 Uiso 1 1 calc R U . . .
C1 C 0.85525(15) 0.6564(4) 0.53236(13) 0.0290(5) Uani 1 1 d . . . . .
H1 H 0.8586 0.5548 0.4926 0.035 Uiso 1 1 calc R U . . .
C2 C 0.79688(15) 0.6384(5) 0.58946(13) 0.0339(5) Uani 1 1 d . . . . .
H2 H 0.7546 0.5264 0.5952 0.041 Uiso 1 1 calc R U . . .
C5 C 0.89977(16) 1.2212(4) 0.69988(12) 0.0324(5) Uani 1 1 d . . . . .
H5A H 0.9308 1.3620 0.7075 0.049 Uiso 1 1 calc R U . . .
H5B H 0.9151 1.1183 0.7401 0.049 Uiso 1 1 calc R U . . .
H5C H 0.8378 1.2494 0.6988 0.049 Uiso 1 1 calc R U . . .
B1 B 1.11407(15) 0.7023(4) 0.64724(13) 0.0246(5) Uani 1 1 d . . . . .
F1 F 1.11573(9) 0.7858(2) 0.57550(7) 0.0339(3) Uani 1 1 d . . . . .
F4 F 1.11837(12) 0.4703(3) 0.64366(9) 0.0458(4) Uani 1 1 d . . . . .
F2 F 1.03912(11) 0.7628(4) 0.67829(10) 0.0601(5) Uani 1 1 d . . . . .

loop_
_atom_site_aniso_label
_atom_site_aniso_U_11
_atom_site_aniso_U_22
_atom_site_aniso_U_33
_atom_site_aniso_U_23
_atom_site_aniso_U_13
_atom_site_aniso_U_12
F3 0.0493(9) 0.0642(11) 0.0344(8) -0.0029(8) -0.0080(7) -0.0235(8)
N3 0.0255(9) 0.0238(9) 0.0266(9) 0.0016(7) 0.0028(7) -0.0016(7)
C4 0.0223(10) 0.0267(11) 0.0208(9) 0.0012(8) 0.0000(7) 0.0032(8)
Cu1 0.02196(19) 0.0236(2) 0.02062(19) 0.00136(14) 0.00732(13) -0.00197(14)
N1 0.0232(8) 0.0255(9) 0.0200(8) 0.0021(7) 0.0026(6) -0.0011(7)
N2 0.0190(8) 0.0289(9) 0.0191(8) 0.0025(7) 0.0043(6) 0.0007(7)
C3 0.0223(10) 0.0452(14) 0.0261(10) 0.0090(10) 0.0060(8) -0.0026(10)
C1 0.0314(11) 0.0262(11) 0.0293(11) 0.0042(9) -0.0004(9) -0.0039(9)
C2 0.0291(11) 0.0384(14) 0.0341(12) 0.0109(10) 0.0016(9) -0.0101(10)
C5 0.0325(12) 0.0410(14) 0.0239(11) -0.0041(10) 0.0044(9) 0.0055(10)
B1 0.0246(11) 0.0273(12) 0.0220(11) 0.0024(9) 0.0021(9) 0.0003(10)
F1 0.0400(8) 0.0374(8) 0.0246(6) 0.0067(6) 0.0032(6) 0.0027(6)
F4 0.0649(11) 0.0293(8) 0.0431(9) 0.0039(6) -0.0007(8) -0.0045(7)
F2 0.0408(9) 0.0913(15) 0.0498(9) 0.0239(10) 0.0200(7) 0.0297(9)

loop_
_atom_type_symbol
_atom_type_description
_atom_type_scat_dispersion_real
_atom_type_scat_dispersion_imag
_atom_type_scat_source
C C 0.0033 0.0016 'International Tables Vol C Tables 4.2.6.8 and 6.1.1.4'
H H 0.0000 0.0000 'International Tables Vol C Tables 4.2.6.8 and 6.1.1.4'
B B 0.0013 0.0007 'International Tables Vol C Tables 4.2.6.8 and 6.1.1.4'
N N 0.0061 0.0033 'International Tables Vol C Tables 4.2.6.8 and 6.1.1.4'
F F 0.0171 0.0103 'International Tables Vol C Tables 4.2.6.8 and 6.1.1.4'
Cu Cu 0.3201 1.2651 'International Tables Vol C Tables 4.2.6.8 and 6.1.1.4'

loop_
_geom_angle_atom_site_label_1
_geom_angle_atom_site_label_2
_geom_angle_atom_site_label_3
_geom_angle
_geom_angle_site_symmetry_1
_geom_angle_site_symmetry_3
_geom_angle_publ_flag
C4 N3 Cu1 116.72(16) . . ?
C4 N3 H3 121.6 . . ?
Cu1 N3 H3 121.6 . . ?
N3 C4 N2 114.35(19) . . ?
N3 C4 C5 127.8(2) . . ?
N2 C4 C5 117.87(19) . . ?
N1 Cu1 N1 180.0 5_776 . ?
N1 Cu1 N3 99.63(8) 5_776 . ?
N1 Cu1 N3 80.37(8) . . ?
N1 Cu1 N3 80.37(8) 5_776 5_776 ?
N1 Cu1 N3 99.63(8) . 5_776 ?
N3 Cu1 N3 180.0 . 5_776 ?
N1 Cu1 F1 86.30(6) 5_776 . ?
N1 Cu1 F1 93.70(6) . . ?
N3 Cu1 F1 88.64(6) . . ?
N3 Cu1 F1 91.37(6) 5_776 . ?
C1 N1 N2 105.87(17) . . ?
C1 N1 Cu1 143.00(16) . . ?
N2 N1 Cu1 111.12(13) . . ?
C3 N2 N1 110.63(19) . . ?
C3 N2 C4 131.92(19) . . ?
N1 N2 C4 117.35(16) . . ?
C2 C3 N2 107.4(2) . . ?
C2 C3 H3A 126.3 . . ?
N2 C3 H3A 126.3 . . ?
N1 C1 C2 110.5(2) . . ?
N1 C1 H1 124.8 . . ?
C2 C1 H1 124.8 . . ?
C3 C2 C1 105.6(2) . . ?
C3 C2 H2 127.2 . . ?
C1 C2 H2 127.2 . . ?
C4 C5 H5A 109.5 . . ?
C4 C5 H5B 109.5 . . ?
H5A C5 H5B 109.5 . . ?
C4 C5 H5C 109.5 . . ?
H5A C5 H5C 109.5 . . ?
H5B C5 H5C 109.5 . . ?
F2 B1 F3 111.1(2) . . ?
F2 B1 F4 109.1(2) . . ?
F3 B1 F4 108.9(2) . . ?
F2 B1 F1 109.89(19) . . ?
F3 B1 F1 109.74(19) . . ?
F4 B1 F1 108.06(19) . . ?
B1 F1 Cu1 129.76(13) . . ?

loop_
_geom_bond_atom_site_label_1
_geom_bond_atom_site_label_2
_geom_bond_distance
_geom_bond_site_symmetry_2
_geom_bond_publ_flag
F3 B1 1.368(3) . ?
N3 C4 1.270(3) . ?
N3 Cu1 1.9710(18) . ?
N3 H3 0.8800 . ?
C4 N2 1.392(3) . ?
C4 C5 1.479(3) . ?
Cu1 N1 1.9727(17) 5_776 ?
Cu1 N1 1.9728(17) . ?
Cu1 N3 1.9710(18) 5_776 ?
Cu1 F1 2.5680(14) . ?
N1 C1 1.320(3) . ?
N1 N2 1.366(2) . ?
N2 C3 1.361(3) . ?
C3 C2 1.355(4) . ?
C3 H3A 0.9500 . ?
C1 C2 1.414(3) . ?
C1 H1 0.9500 . ?
C2 H2 0.9500 . ?
C5 H5A 0.9800 . ?
C5 H5B 0.9800 . ?
C5 H5C 0.9800 . ?
B1 F2 1.368(3) . ?
B1 F4 1.395(3) . ?
B1 F1 1.402(3) . ?

loop_
_geom_torsion_atom_site_label_1
_geom_torsion_atom_site_label_2
_geom_torsion_atom_site_label_3
_geom_torsion_atom_site_label_4
_geom_torsion
_geom_torsion_site_symmetry_1
_geom_torsion_site_symmetry_2
_geom_torsion_site_symmetry_3
_geom_torsion_site_symmetry_4
_geom_torsion_publ_flag
Cu1 N3 C4 N2 -3.4(2) . . . . ?
Cu1 N3 C4 C5 176.18(18) . . . . ?
C1 N1 N2 C3 0.4(2) . . . . ?
Cu1 N1 N2 C3 -178.73(14) . . . . ?
C1 N1 N2 C4 177.37(18) . . . . ?
Cu1 N1 N2 C4 -1.8(2) . . . . ?
N3 C4 N2 C3 179.6(2) . . . . ?
C5 C4 N2 C3 0.0(3) . . . . ?
N3 C4 N2 N1 3.5(3) . . . . ?
C5 C4 N2 N1 -176.17(18) . . . . ?
N1 N2 C3 C2 -0.6(3) . . . . ?
C4 N2 C3 C2 -177.0(2) . . . . ?
N2 N1 C1 C2 -0.1(2) . . . . ?
Cu1 N1 C1 C2 178.65(19) . . . . ?
N2 C3 C2 C1 0.6(3) . . . . ?
N1 C1 C2 C3 -0.3(3) . . . . ?
F2 B1 F1 Cu1 -3.9(3) . . . . ?
F3 B1 F1 Cu1 -126.28(17) . . . . ?
F4 B1 F1 Cu1 115.07(18) . . . . ?
